data_2300630
loop_
_publ_author_name
'Palosz, B.'
'Salje, E.'

_publ_section_title
;
 Lattice parameters and spontaneous strain in A X2 polytypes: Cd I2, Pb
 I2, Sn, S2 and SnSe2
;
_journal_coden_ASTM JACGAR
_journal_name_full 'Journal of Applied Crystallography'
_journal_page_first 622
_journal_page_last 623
_journal_paper_doi 10.1107/S0021889889006916
_journal_volume 22
_journal_year 1989
_chemical_formula_structural 'Sn Se2'
_chemical_formula_sum 'Se2 Sn'
_chemical_name_systematic 'Tin selenide'
_space_group_IT_number 164
_symmetry_Int_Tables_number 164
_symmetry_space_group_name_Hall '-P 3 2"'
_symmetry_space_group_name_H-M 'P -3 m 1'
_cell_angle_alpha 90.
_cell_angle_beta 90.
_cell_angle_gamma 120.
_cell_formula_units_Z 1
_cell_length_a 3.8108(3)
_cell_length_b 3.8108
_cell_length_c 6.1410(5)
_cell_volume 77.233(9)
_cod_data_source_file SnSe2_P_3m_Palosz_DC292.cif
_cod_data_source_block chateigner
_cod_original_cell_volume 77.23
_cod_original_formula_sum 'Se2 Sn1'
_cod_database_code 2300630

loop_
_symmetry_equiv_pos_site_id
_symmetry_equiv_pos_as_xyz
1 'x-y, -y, -z'
2 '-x, -x+y, -z'
3 'y, x, -z'
4 'x-y, x, -z'
5 'y, -x+y, -z'
6 '-x, -y, -z'
7 '-x+y, y, z'
8 'x, x-y, z'
9 '-y, -x, z'
10 '-x+y, -x, z'
11 '-y, x-y, z'
12 'x, y, z'

loop_
_atom_site_label
_atom_site_type_symbol
_atom_site_symmetry_multiplicity
_atom_site_Wyckoff_symbol
_atom_site_fract_x
_atom_site_fract_y
_atom_site_fract_z
_atom_site_B_iso_or_equiv
_atom_site_occupancy
_atom_site_attached_hydrogens
Sn1 Sn4+ 1 a 0 0 0 0 1. 0
Se1 Se2- 2 d 0.3333 0.6667 0.2492 0 1. 0

loop_
_atom_type_symbol
_atom_type_oxidation_number
Sn4+ 4
Se2- -2
